data_4125396
loop_
_publ_author_name
'Wang, Guanghui'
'Liu, Li'
'Wang, Hong'
'Ding, You-Song'
'Zhou, Jing'
'Mao, Shuai'
'Li, Pengfei'

_publ_section_title
;
 N,B-Bidentate Boryl Ligand-Supported Iridium Catalyst for Efficient
 Functional-Group-Directed C-H Borylation.
;
_journal_issue 1
_journal_name_full 'Journal of the American Chemical Society'
_journal_page_first 91
_journal_page_last 94
_journal_paper_doi 10.1021/jacs.6b11867
_journal_volume 139
_journal_year 2017
_chemical_formula_sum 'C27 H27 B Cl Ir N3 Si'
_chemical_formula_weight 660.06
_space_group_crystal_system tetragonal
_space_group_IT_number 92
_space_group_name_Hall 'P 4abw 2nw'
_space_group_name_H-M_alt 'P 41 21 2'
_symmetry_space_group_name_Hall 'P 4abw 2nw'
_symmetry_space_group_name_H-M 'P 41 21 2'
_atom_sites_solution_hydrogens geom
_audit_creation_method SHELXL-2014/7
_cell_angle_alpha 90
_cell_angle_beta 90
_cell_angle_gamma 90
_cell_formula_units_Z 8
_cell_length_a 11.047(7)
_cell_length_b 11.047(7)
_cell_length_c 42.43(3)
_cell_measurement_reflns_used 9729
_cell_measurement_temperature 296(2)
_cell_measurement_theta_max 24.78
_cell_measurement_theta_min 2.34
_cell_volume 5178(6)
_computing_structure_refinement 'SHELXL-2014/7 (Sheldrick, 2014)'
_diffrn_ambient_temperature 296(2)
_diffrn_measured_fraction_theta_full 0.963
_diffrn_measured_fraction_theta_max 0.963
_diffrn_measurement_device_type 'CCD area detector'
_diffrn_measurement_method 'phi and omega scans'
_diffrn_radiation_type MoK\a
_diffrn_radiation_wavelength 0.71073
_diffrn_reflns_av_R_equivalents 0.0276
_diffrn_reflns_av_unetI/netI 0.0157
_diffrn_reflns_Laue_measured_fraction_full 0.963
_diffrn_reflns_Laue_measured_fraction_max 0.963
_diffrn_reflns_limit_h_max 12
_diffrn_reflns_limit_h_min -13
_diffrn_reflns_limit_k_max 13
_diffrn_reflns_limit_k_min -13
_diffrn_reflns_limit_l_max 49
_diffrn_reflns_limit_l_min -49
_diffrn_reflns_number 68674
_diffrn_reflns_point_group_measured_fraction_full 0.969
_diffrn_reflns_point_group_measured_fraction_max 0.969
_diffrn_reflns_theta_full 24.830
_diffrn_reflns_theta_max 24.830
_diffrn_reflns_theta_min 1.905
_exptl_absorpt_coefficient_mu 5.327
_exptl_absorpt_correction_T_max 0.0637
_exptl_absorpt_correction_T_min 0.0306
_exptl_absorpt_correction_type multi-scan
_exptl_crystal_colour yellow
_exptl_crystal_density_diffrn 1.693
_exptl_crystal_description block
_exptl_crystal_F_000 2584
_exptl_crystal_size_max 0.485
_exptl_crystal_size_mid 0.371
_exptl_crystal_size_min 0.258
_refine_diff_density_max 0.475
_refine_diff_density_min -1.074
_refine_diff_density_rms 0.125
_refine_ls_abs_structure_details
;
 Refined as an inversion twin.
;
_refine_ls_abs_structure_Flack 0.019(11)
_refine_ls_extinction_method none
_refine_ls_goodness_of_fit_ref 1.287
_refine_ls_hydrogen_treatment constr
_refine_ls_matrix_type full
_refine_ls_number_parameters 310
_refine_ls_number_reflns 4326
_refine_ls_number_restraints 0
_refine_ls_restrained_S_all 1.287
_refine_ls_R_factor_all 0.0243
_refine_ls_R_factor_gt 0.0236
_refine_ls_shift/su_max 0.001
_refine_ls_shift/su_mean 0.000
_refine_ls_structure_factor_coef Fsqd
_refine_ls_weighting_details 'w=1/[\s^2^(Fo^2^)+(0.0092P)^2^+12.6533P] where P=(Fo^2^+2Fc^2^)/3'
_refine_ls_weighting_scheme calc
_refine_ls_wR_factor_gt 0.0492
_refine_ls_wR_factor_ref 0.0495
_reflns_Friedel_coverage 0.676
_reflns_Friedel_fraction_full 0.979
_reflns_Friedel_fraction_max 0.979
_reflns_number_gt 4275
_reflns_number_total 4326
_reflns_threshold_expression 'I > 2\s(I)'
_cod_data_source_file ja6b11867_si_002.cif
_cod_data_source_block 1
_cod_depositor_comments 'Adding full bibliography for 4125395--4125396.cif.'
_cod_original_cell_volume 5178(8)
_cod_database_code 4125396
_shelx_shelxl_version_number 2014/7
_shelx_space_group_comment
;
The symmetry employed for this shelxl refinement is uniquely defined
by the following loop, which should always be used as a source of
symmetry information in preference to the above space-group names.
They are only intended as comments.
;
_shelx_estimated_absorpt_t_min 0.182
_shelx_estimated_absorpt_t_max 0.340

loop_
_space_group_symop_operation_xyz
'x, y, z'
'-y+1/2, x+1/2, z+1/4'
'-x, -y, z+1/2'
'y+1/2, -x+1/2, z+3/4'
'x+1/2, -y+1/2, -z+3/4'
'y, x, -z'
'-x+1/2, y+1/2, -z+1/4'
'-y, -x, -z+1/2'

loop_
_atom_site_label
_atom_site_type_symbol
_atom_site_fract_x
_atom_site_fract_y
_atom_site_fract_z
_atom_site_U_iso_or_equiv
_atom_site_adp_type
_atom_site_occupancy
_atom_site_site_symmetry_order
_atom_site_calc_flag
_atom_site_refinement_flags_posn
_atom_site_refinement_flags_adp
Ir1 Ir 0.16312(2) 0.62105(2) 0.00444(2) 0.02286(7) Uani 1 1 d . .
Cl1 Cl -0.04222(17) 0.56620(19) -0.01868(5) 0.0444(5) Uani 1 1 d . .
N1 N 0.4034(5) 0.7118(5) 0.04452(14) 0.0280(13) Uani 1 1 d . .
N2 N 0.3164(5) 0.5287(5) 0.05668(13) 0.0263(12) Uani 1 1 d . .
N3 N 0.1612(6) 0.4487(5) 0.02799(14) 0.0304(13) Uani 1 1 d . .
Si1 Si 0.0597(2) 0.7219(2) 0.04753(5) 0.0307(4) Uani 1 1 d . .
B1 B 0.3039(7) 0.6345(7) 0.03546(18) 0.0240(17) Uani 1 1 d . .
C1 C 0.2523(6) 0.7893(6) -0.01072(16) 0.0280(15) Uani 1 1 d . .
C2 C 0.1348(7) 0.7815(6) -0.02479(17) 0.0328(17) Uani 1 1 d . .
C3 C 0.1177(8) 0.7483(8) -0.05916(19) 0.046(2) Uani 1 1 d . .
H3A H 0.1404 0.8177 -0.0718 0.055 Uiso 1 1 calc R U
H3B H 0.0322 0.7337 -0.0627 0.055 Uiso 1 1 calc R U
C4 C 0.1880(8) 0.6383(8) -0.07128(17) 0.047(2) Uani 1 1 d . .
H4A H 0.2631 0.6664 -0.0806 0.057 Uiso 1 1 calc R U
H4B H 0.1410 0.5999 -0.0878 0.057 Uiso 1 1 calc R U
C5 C 0.2182(8) 0.5431(8) -0.04625(18) 0.0385(19) Uani 1 1 d . .
C6 C 0.3217(8) 0.5439(8) -0.02856(18) 0.0391(18) Uani 1 1 d . .
C7 C 0.4180(7) 0.6415(8) -0.03056(18) 0.0397(19) Uani 1 1 d . .
H7A H 0.4637 0.6303 -0.0499 0.048 Uiso 1 1 calc R U
H7B H 0.4736 0.6317 -0.0131 0.048 Uiso 1 1 calc R U
C8 C 0.3682(7) 0.7696(7) -0.02997(17) 0.0366(18) Uani 1 1 d . .
H8A H 0.3524 0.7944 -0.0515 0.044 Uiso 1 1 calc R U
H8B H 0.4304 0.8227 -0.0217 0.044 Uiso 1 1 calc R U
C9 C 0.1292(10) 0.8731(7) 0.0595(2) 0.058(2) Uani 1 1 d . .
H9A H 0.1257 0.9281 0.0420 0.087 Uiso 1 1 calc R U
H9B H 0.2120 0.8611 0.0655 0.087 Uiso 1 1 calc R U
H9C H 0.0848 0.9063 0.0769 0.087 Uiso 1 1 calc R U
C10 C -0.1035(9) 0.7602(10) 0.0397(2) 0.064(3) Uani 1 1 d . .
H10A H -0.1457 0.6887 0.0330 0.096 Uiso 1 1 calc R U
H10B H -0.1081 0.8205 0.0235 0.096 Uiso 1 1 calc R U
H10C H -0.1399 0.7908 0.0586 0.096 Uiso 1 1 calc R U
C11 C 0.1432(9) 0.5530(9) 0.1335(2) 0.052(2) Uani 1 1 d . .
H11 H 0.2030 0.5591 0.1489 0.063 Uiso 1 1 calc R U
C12 C 0.1437(7) 0.6332(7) 0.10828(16) 0.0392(17) Uani 1 1 d . .
H12 H 0.2031 0.6928 0.1072 0.047 Uiso 1 1 calc R U
C13 C 0.0567(6) 0.6257(7) 0.08461(16) 0.0291(15) Uani 1 1 d . .
C14 C -0.0318(7) 0.5361(8) 0.08818(19) 0.043(2) Uani 1 1 d . .
H14 H -0.0926 0.5295 0.0731 0.052 Uiso 1 1 calc R U
C15 C -0.0315(9) 0.4572(9) 0.1135(2) 0.057(3) Uani 1 1 d . .
H15 H -0.0911 0.3981 0.1151 0.068 Uiso 1 1 calc R U
C16 C 0.2390(6) 0.4336(6) 0.05260(17) 0.0278(16) Uani 1 1 d . .
C17 C 0.2365(7) 0.3266(8) 0.0703(2) 0.050(2) Uani 1 1 d . .
H17 H 0.2875 0.3170 0.0875 0.060 Uiso 1 1 calc R U
C18 C 0.1580(9) 0.2361(8) 0.0618(3) 0.069(3) Uani 1 1 d . .
H18 H 0.1546 0.1652 0.0736 0.082 Uiso 1 1 calc R U
C19 C 0.0854(8) 0.2499(8) 0.0364(3) 0.062(3) Uani 1 1 d . .
H19 H 0.0334 0.1880 0.0303 0.074 Uiso 1 1 calc R U
C20 C 0.0896(7) 0.3574(7) 0.0196(2) 0.042(2) Uani 1 1 d . .
H20 H 0.0409 0.3659 0.0018 0.051 Uiso 1 1 calc R U
C21 C 0.4162(6) 0.5449(6) 0.07694(17) 0.0273(16) Uani 1 1 d . .
C22 C 0.0567(10) 0.4656(9) 0.1362(2) 0.057(3) Uani 1 1 d . .
H22 H 0.0574 0.4124 0.1531 0.069 Uiso 1 1 calc R U
C23 C 0.4672(7) 0.4750(8) 0.10088(19) 0.0385(18) Uani 1 1 d . .
H23 H 0.4318 0.4025 0.1071 0.046 Uiso 1 1 calc R U
C24 C 0.5722(8) 0.5168(8) 0.1152(2) 0.047(2) Uani 1 1 d . .
H24 H 0.6065 0.4717 0.1314 0.056 Uiso 1 1 calc R U
C25 C 0.6272(7) 0.6238(8) 0.10600(18) 0.0440(19) Uani 1 1 d . .
H25 H 0.6988 0.6481 0.1156 0.053 Uiso 1 1 calc R U
C26 C 0.5765(7) 0.6946(7) 0.08261(19) 0.0383(19) Uani 1 1 d . .
H26 H 0.6129 0.7667 0.0765 0.046 Uiso 1 1 calc R U
C27 C 0.4696(6) 0.6554(7) 0.06846(16) 0.0293(16) Uani 1 1 d . .

loop_
_atom_site_aniso_label
_atom_site_aniso_U_11
_atom_site_aniso_U_22
_atom_site_aniso_U_33
_atom_site_aniso_U_23
_atom_site_aniso_U_13
_atom_site_aniso_U_12
Ir1 0.02280(13) 0.02261(13) 0.02318(12) 0.00338(10) -0.00202(10) -0.00366(9)
Cl1 0.0313(10) 0.0478(11) 0.0540(12) 0.0164(10) -0.0133(9) -0.0129(8)
N1 0.024(3) 0.030(3) 0.030(3) -0.003(3) -0.005(3) -0.004(3)
N2 0.024(3) 0.025(3) 0.029(3) 0.006(3) -0.005(3) -0.002(2)
N3 0.028(3) 0.027(3) 0.037(3) 0.006(3) 0.000(3) -0.005(3)
Si1 0.0346(12) 0.0295(11) 0.0280(10) 0.0054(9) 0.0047(9) 0.0046(9)
B1 0.027(4) 0.021(4) 0.024(4) 0.003(3) 0.003(3) -0.002(3)
C1 0.030(3) 0.026(3) 0.027(4) 0.004(3) 0.005(3) -0.007(3)
C2 0.041(4) 0.029(4) 0.028(4) 0.016(3) 0.000(3) -0.008(3)
C3 0.046(5) 0.054(5) 0.037(5) 0.018(4) -0.016(4) -0.013(4)
C4 0.054(5) 0.060(6) 0.028(4) -0.001(4) -0.011(4) -0.015(4)
C5 0.045(5) 0.043(5) 0.028(4) -0.010(3) 0.009(4) -0.004(4)
C6 0.036(5) 0.046(5) 0.035(4) -0.008(4) 0.003(4) -0.002(4)
C7 0.031(4) 0.057(6) 0.031(4) -0.008(4) 0.006(3) -0.005(4)
C8 0.040(4) 0.040(4) 0.029(4) 0.003(3) 0.006(3) -0.012(4)
C9 0.085(7) 0.031(4) 0.058(5) -0.008(4) 0.021(5) -0.002(4)
C10 0.054(6) 0.081(7) 0.058(6) 0.012(5) 0.010(5) 0.033(5)
C11 0.062(6) 0.062(6) 0.033(4) 0.004(4) -0.016(4) 0.001(5)
C12 0.044(5) 0.038(4) 0.036(4) -0.005(3) -0.003(3) -0.004(3)
C13 0.031(4) 0.031(4) 0.026(3) 0.000(3) 0.006(3) 0.001(3)
C14 0.043(5) 0.051(5) 0.035(4) 0.001(4) -0.004(4) -0.011(4)
C15 0.067(7) 0.053(6) 0.051(6) 0.010(5) 0.006(5) -0.022(5)
C16 0.026(4) 0.025(4) 0.033(4) 0.005(3) 0.002(3) -0.003(3)
C17 0.036(4) 0.045(5) 0.071(6) 0.028(5) -0.017(4) -0.007(4)
C18 0.047(5) 0.038(5) 0.121(10) 0.044(6) -0.026(6) -0.010(4)
C19 0.046(5) 0.030(4) 0.110(9) 0.019(5) -0.038(6) -0.011(4)
C20 0.032(4) 0.026(4) 0.068(5) 0.001(4) -0.015(4) -0.002(3)
C21 0.024(4) 0.034(4) 0.024(4) -0.002(3) 0.000(3) 0.000(3)
C22 0.080(7) 0.053(6) 0.039(5) 0.016(4) -0.002(5) -0.003(5)
C23 0.040(5) 0.046(5) 0.030(4) 0.006(4) -0.005(4) 0.000(3)
C24 0.046(5) 0.062(6) 0.032(5) 0.008(4) -0.012(4) 0.007(4)
C25 0.035(4) 0.062(5) 0.035(4) -0.011(4) -0.012(3) -0.003(4)
C26 0.035(4) 0.040(5) 0.039(5) -0.012(4) -0.006(3) -0.004(3)
C27 0.028(4) 0.034(4) 0.025(3) -0.007(3) -0.005(3) -0.001(3)

loop_
_atom_type_symbol
_atom_type_description
_atom_type_scat_dispersion_real
_atom_type_scat_dispersion_imag
_atom_type_scat_source
C C 0.0033 0.0016 'International Tables Vol C Tables 4.2.6.8 and 6.1.1.4'
H H 0.0000 0.0000 'International Tables Vol C Tables 4.2.6.8 and 6.1.1.4'
B B 0.0013 0.0007 'International Tables Vol C Tables 4.2.6.8 and 6.1.1.4'
Cl Cl 0.1484 0.1585 'International Tables Vol C Tables 4.2.6.8 and 6.1.1.4'
Ir Ir -1.4442 7.9887 'International Tables Vol C Tables 4.2.6.8 and 6.1.1.4'
N N 0.0061 0.0033 'International Tables Vol C Tables 4.2.6.8 and 6.1.1.4'
Si Si 0.0817 0.0704 'International Tables Vol C Tables 4.2.6.8 and 6.1.1.4'

loop_
_geom_angle_atom_site_label_1
_geom_angle_atom_site_label_2
_geom_angle_atom_site_label_3
_geom_angle
B1 Ir1 N3 76.9(3)
B1 Ir1 C2 114.6(3)
N3 Ir1 C2 168.6(3)
B1 Ir1 C1 77.6(3)
N3 Ir1 C1 152.7(2)
C2 Ir1 C1 38.1(3)
B1 Ir1 C5 114.3(3)
N3 Ir1 C5 95.8(3)
C2 Ir1 C5 79.5(3)
C1 Ir1 C5 85.8(3)
B1 Ir1 C6 81.1(3)
N3 Ir1 C6 87.9(3)
C2 Ir1 C6 93.5(3)
C1 Ir1 C6 78.6(3)
C5 Ir1 C6 33.1(3)
B1 Ir1 Si1 80.8(2)
N3 Ir1 Si1 92.97(18)
C2 Ir1 Si1 89.3(2)
C1 Ir1 Si1 92.48(19)
C5 Ir1 Si1 164.0(2)
C6 Ir1 Si1 161.2(2)
B1 Ir1 Cl1 160.8(2)
N3 Ir1 Cl1 87.67(17)
C2 Ir1 Cl1 81.2(2)
C1 Ir1 Cl1 119.19(19)
C5 Ir1 Cl1 78.2(2)
C6 Ir1 Cl1 110.0(2)
Si1 Ir1 Cl1 88.87(8)
C27 N1 B1 109.1(6)
C16 N2 C21 131.7(6)
C16 N2 B1 118.1(6)
C21 N2 B1 110.1(5)
C20 N3 C16 119.2(6)
C20 N3 Ir1 123.6(5)
C16 N3 Ir1 117.2(5)
C10 Si1 C13 104.8(4)
C10 Si1 C9 103.6(5)
C13 Si1 C9 106.1(4)
C10 Si1 Ir1 114.9(3)
C13 Si1 Ir1 112.1(2)
C9 Si1 Ir1 114.4(3)
N1 B1 N2 103.5(6)
N1 B1 Ir1 142.5(6)
N2 B1 Ir1 113.9(5)
C2 C1 C8 121.7(6)
C2 C1 Ir1 70.4(4)
C8 C1 Ir1 114.2(5)
C1 C2 C3 122.0(7)
C1 C2 Ir1 71.5(4)
C3 C2 Ir1 111.6(5)
C2 C3 C4 116.8(6)
C2 C3 H3A 108.1
C4 C3 H3A 108.1
C2 C3 H3B 108.1
C4 C3 H3B 108.1
H3A C3 H3B 107.3
C3 C4 C5 115.0(7)
C3 C4 H4A 108.5
C5 C4 H4A 108.5
C3 C4 H4B 108.5
C5 C4 H4B 108.5
H4A C4 H4B 107.5
C6 C5 C4 124.0(8)
C6 C5 Ir1 73.6(5)
C4 C5 Ir1 108.7(5)
C5 C6 C7 124.0(8)
C5 C6 Ir1 73.3(5)
C7 C6 Ir1 107.0(5)
C6 C7 C8 114.0(7)
C6 C7 H7A 108.8
C8 C7 H7A 108.8
C6 C7 H7B 108.8
C8 C7 H7B 108.8
H7A C7 H7B 107.6
C7 C8 C1 116.3(6)
C7 C8 H8A 108.2
C1 C8 H8A 108.2
C7 C8 H8B 108.2
C1 C8 H8B 108.2
H8A C8 H8B 107.4
Si1 C9 H9A 109.5
Si1 C9 H9B 109.5
H9A C9 H9B 109.5
Si1 C9 H9C 109.5
H9A C9 H9C 109.5
H9B C9 H9C 109.5
Si1 C10 H10A 109.5
Si1 C10 H10B 109.5
H10A C10 H10B 109.5
Si1 C10 H10C 109.5
H10A C10 H10C 109.5
H10B C10 H10C 109.5
C22 C11 C12 121.2(8)
C22 C11 H11 119.4
C12 C11 H11 119.4
C11 C12 C13 121.0(8)
C11 C12 H12 119.5
C13 C12 H12 119.5
C12 C13 C14 116.5(7)
C12 C13 Si1 123.5(5)
C14 C13 Si1 119.8(6)
C15 C14 C13 121.9(8)
C15 C14 H14 119.1
C13 C14 H14 119.1
C22 C15 C14 120.2(8)
C22 C15 H15 119.9
C14 C15 H15 119.9
N3 C16 N2 113.5(6)
N3 C16 C17 120.1(7)
N2 C16 C17 126.5(7)
C18 C17 C16 119.3(8)
C18 C17 H17 120.4
C16 C17 H17 120.4
C19 C18 C17 120.0(8)
C19 C18 H18 120.0
C17 C18 H18 120.0
C18 C19 C20 119.2(8)
C18 C19 H19 120.4
C20 C19 H19 120.4
N3 C20 C19 122.1(8)
N3 C20 H20 118.9
C19 C20 H20 118.9
C23 C21 C27 119.9(6)
C23 C21 N2 133.6(7)
C27 C21 N2 106.4(6)
C11 C22 C15 119.2(8)
C11 C22 H22 120.4
C15 C22 H22 120.4
C24 C23 C21 118.2(7)
C24 C23 H23 120.9
C21 C23 H23 120.9
C25 C24 C23 121.7(8)
C25 C24 H24 119.1
C23 C24 H24 119.1
C26 C25 C24 120.5(7)
C26 C25 H25 119.7
C24 C25 H25 119.7
C25 C26 C27 118.5(7)
C25 C26 H26 120.8
C27 C26 H26 120.8
C26 C27 N1 128.1(7)
C26 C27 C21 121.1(7)
N1 C27 C21 110.7(6)

loop_
_geom_bond_atom_site_label_1
_geom_bond_atom_site_label_2
_geom_bond_distance
Ir1 B1 2.043(8)
Ir1 N3 2.150(6)
Ir1 C2 2.186(7)
Ir1 C1 2.200(6)
Ir1 C5 2.395(8)
Ir1 C6 2.399(9)
Ir1 Si1 2.427(2)
Ir1 Cl1 2.545(2)
N1 C27 1.398(9)
N1 B1 1.444(9)
N2 C16 1.366(9)
N2 C21 1.409(9)
N2 B1 1.481(9)
N3 C20 1.330(9)
N3 C16 1.363(10)
Si1 C10 1.881(9)
Si1 C13 1.899(7)
Si1 C9 1.907(10)
C1 C2 1.431(10)
C1 C8 1.534(10)
C2 C3 1.516(11)
C3 C4 1.531(12)
C3 H3A 0.9700
C3 H3B 0.9700
C4 C5 1.531(12)
C4 H4A 0.9700
C4 H4B 0.9700
C5 C6 1.367(12)
C6 C7 1.518(11)
C7 C8 1.519(11)
C7 H7A 0.9700
C7 H7B 0.9700
C8 H8A 0.9700
C8 H8B 0.9700
C9 H9A 0.9600
C9 H9B 0.9600
C9 H9C 0.9600
C10 H10A 0.9600
C10 H10B 0.9600
C10 H10C 0.9600
C11 C22 1.363(14)
C11 C12 1.390(11)
C11 H11 0.9300
C12 C13 1.392(10)
C12 H12 0.9300
C13 C14 1.400(10)
C14 C15 1.382(12)
C14 H14 0.9300
C15 C22 1.373(14)
C15 H15 0.9300
C16 C17 1.400(11)
C17 C18 1.371(13)
C17 H17 0.9300
C18 C19 1.354(14)
C18 H18 0.9300
C19 C20 1.386(12)
C19 H19 0.9300
C20 H20 0.9300
C21 C23 1.394(11)
C21 C27 1.403(10)
C22 H22 0.9300
C23 C24 1.389(11)
C23 H23 0.9300
C24 C25 1.385(12)
C24 H24 0.9300
C25 C26 1.382(12)
C25 H25 0.9300
C26 C27 1.394(10)
C26 H26 0.9300

loop_
_geom_torsion_atom_site_label_1
_geom_torsion_atom_site_label_2
_geom_torsion_atom_site_label_3
_geom_torsion_atom_site_label_4
_geom_torsion
C27 N1 B1 N2 1.1(8)
C27 N1 B1 Ir1 -177.0(7)
C16 N2 B1 N1 -175.8(6)
C21 N2 B1 N1 0.6(8)
C16 N2 B1 Ir1 2.9(9)
C21 N2 B1 Ir1 179.3(5)
C8 C1 C2 C3 2.6(10)
Ir1 C1 C2 C3 -104.4(7)
C8 C1 C2 Ir1 106.9(6)
C1 C2 C3 C4 47.5(10)
Ir1 C2 C3 C4 -33.5(9)
C2 C3 C4 C5 27.2(11)
C3 C4 C5 C6 -89.9(10)
C3 C4 C5 Ir1 -7.5(8)
C4 C5 C6 C7 2.3(13)
Ir1 C5 C6 C7 -99.5(8)
C4 C5 C6 Ir1 101.8(8)
C5 C6 C7 C8 47.0(10)
Ir1 C6 C7 C8 -34.0(8)
C6 C7 C8 C1 31.9(9)
C2 C1 C8 C7 -92.5(8)
Ir1 C1 C8 C7 -11.3(8)
C22 C11 C12 C13 -0.9(14)
C11 C12 C13 C14 1.7(11)
C11 C12 C13 Si1 -174.1(6)
C10 Si1 C13 C12 -141.9(7)
C9 Si1 C13 C12 -32.6(7)
Ir1 Si1 C13 C12 92.8(6)
C10 Si1 C13 C14 42.5(8)
C9 Si1 C13 C14 151.7(7)
Ir1 Si1 C13 C14 -82.8(7)
C12 C13 C14 C15 -1.5(13)
Si1 C13 C14 C15 174.4(7)
C13 C14 C15 C22 0.6(15)
C20 N3 C16 N2 173.2(7)
Ir1 N3 C16 N2 -6.2(8)
C20 N3 C16 C17 -5.0(11)
Ir1 N3 C16 C17 175.7(6)
C21 N2 C16 N3 -173.3(7)
B1 N2 C16 N3 2.2(10)
C21 N2 C16 C17 4.7(14)
B1 N2 C16 C17 -179.8(8)
N3 C16 C17 C18 2.2(14)
N2 C16 C17 C18 -175.7(9)
C16 C17 C18 C19 1.1(17)
C17 C18 C19 C20 -1.6(18)
C16 N3 C20 C19 4.6(13)
Ir1 N3 C20 C19 -176.1(7)
C18 C19 C20 N3 -1.3(16)
C16 N2 C21 C23 -4.3(14)
B1 N2 C21 C23 179.9(9)
C16 N2 C21 C27 173.7(8)
B1 N2 C21 C27 -2.0(8)
C12 C11 C22 C15 -0.1(15)
C14 C15 C22 C11 0.3(16)
C27 C21 C23 C24 -1.4(12)
N2 C21 C23 C24 176.4(8)
C21 C23 C24 C25 -1.0(14)
C23 C24 C25 C26 1.9(14)
C24 C25 C26 C27 -0.4(13)
C25 C26 C27 N1 -179.8(7)
C25 C26 C27 C21 -2.0(12)
B1 N1 C27 C26 175.6(7)
B1 N1 C27 C21 -2.4(8)
C23 C21 C27 C26 2.9(11)
N2 C21 C27 C26 -175.5(7)
C23 C21 C27 N1 -178.9(7)
N2 C21 C27 N1 2.7(8)
